data_2206166
loop_
_publ_author_name
'Xu, Liang-Zhong'
'Yu, Guan-Ping'
'Xu, Feng-Ling'
'Li, Wei-Hua'

_publ_section_title
;
 4-Amino-3-(1,2,4-triazol-1-yl)-1<i>H</i>-1,2,4-triazole-5(4<i>H</i>)-thione
;
_journal_issue 7
_journal_name_full 'Acta Crystallographica Section E'
_journal_page_first o2061
_journal_page_last o2062
_journal_paper_doi 10.1107/S1600536805017587
_journal_volume 61
_journal_year 2005
_chemical_formula_iupac 'C5 H7 N7 S'
_chemical_formula_moiety 'C5 H7 N7 S'
_chemical_formula_sum 'C5 H7 N7 S'
_chemical_formula_weight 197.24
_chemical_name_systematic
;
3-N-Methyl-1H-1,2,4-triazole-4-amino-5-mercapto-1,2,4-triazole
;
_space_group_IT_number 61
_symmetry_cell_setting orthorhombic
_symmetry_space_group_name_Hall '-P 2ac 2ab'
_symmetry_space_group_name_H-M 'P b c a'
_atom_sites_solution_hydrogens geom
_atom_sites_solution_primary direct
_atom_sites_solution_secondary difmap
_audit_creation_method SHELXL97
_cell_angle_alpha 90.00
_cell_angle_beta 90.00
_cell_angle_gamma 90.00
_cell_formula_units_Z 8
_cell_length_a 11.5192(18)
_cell_length_b 7.3222(11)
_cell_length_c 20.048(3)
_cell_measurement_reflns_used 3020
_cell_measurement_temperature 294(2)
_cell_measurement_theta_max 26.18
_cell_measurement_theta_min 3.45
_cell_volume 1691.0(4)
_computing_cell_refinement 'SAINT (Bruker, 1999)'
_computing_data_collection 'SMART (Bruker, 1998)'
_computing_data_reduction SAINT
_computing_molecular_graphics 'SHELXTL (Bruker, 1999)'
_computing_publication_material SHELXTL
_computing_structure_refinement 'SHELXL97 (Sheldrick, 1997)'
_computing_structure_solution 'SHELXS97 (Sheldrick, 1997)'
_diffrn_ambient_temperature 294(2)
_diffrn_measured_fraction_theta_full 0.999
_diffrn_measured_fraction_theta_max 0.999
_diffrn_measurement_device_type 'Bruker SMART CCD area-detector'
_diffrn_measurement_method '\f and \w'
_diffrn_radiation_monochromator graphite
_diffrn_radiation_source 'fine-focus sealed tube'
_diffrn_radiation_type MoK\a
_diffrn_radiation_wavelength 0.71073
_diffrn_reflns_av_R_equivalents 0.0340
_diffrn_reflns_av_sigmaI/netI 0.0258
_diffrn_reflns_limit_h_max 14
_diffrn_reflns_limit_h_min -7
_diffrn_reflns_limit_k_max 8
_diffrn_reflns_limit_k_min -9
_diffrn_reflns_limit_l_max 24
_diffrn_reflns_limit_l_min -25
_diffrn_reflns_number 8701
_diffrn_reflns_theta_full 26.38
_diffrn_reflns_theta_max 26.38
_diffrn_reflns_theta_min 2.03
_diffrn_standards_decay_% 0
_diffrn_standards_number 0
_exptl_absorpt_coefficient_mu 0.346
_exptl_absorpt_correction_T_max 0.933
_exptl_absorpt_correction_T_min 0.882
_exptl_absorpt_correction_type multi-scan
_exptl_absorpt_process_details '(SADABS; Sheldrick, 1996)'
_exptl_crystal_colour colourless
_exptl_crystal_density_diffrn 1.550
_exptl_crystal_density_method 'not measured'
_exptl_crystal_description block
_exptl_crystal_F_000 816
_exptl_crystal_size_max 0.32
_exptl_crystal_size_mid 0.24
_exptl_crystal_size_min 0.20
_refine_diff_density_max 0.239
_refine_diff_density_min -0.254
_refine_ls_extinction_coef 0.0063(8)
_refine_ls_extinction_expression Fc^*^=kFc[1+0.001xFc^2^\l^3^/sin(2\q)]^-1/4^
_refine_ls_extinction_method 'SHELXL97 (Sheldrick, 1997)'
_refine_ls_goodness_of_fit_ref 1.039
_refine_ls_hydrogen_treatment mixed
_refine_ls_matrix_type full
_refine_ls_number_parameters 131
_refine_ls_number_reflns 1727
_refine_ls_number_restraints 0
_refine_ls_restrained_S_all 1.039
_refine_ls_R_factor_all 0.0478
_refine_ls_R_factor_gt 0.0312
_refine_ls_shift/su_max 0.001
_refine_ls_shift/su_mean 0.000
_refine_ls_structure_factor_coef Fsqd
_refine_ls_weighting_details 'calc w = 1/[\s^2^(Fo^2^)+(0.0354P)^2^+0.8731P] where P=(Fo^2^+2Fc^2^)/3'
_refine_ls_weighting_scheme calc
_refine_ls_wR_factor_gt 0.0740
_refine_ls_wR_factor_ref 0.0832
_reflns_number_gt 1353
_reflns_number_total 1727
_reflns_threshold_expression I>2\s(I)
_cod_data_source_file cv6521.cif
_cod_data_source_block I
_cod_depositor_comments
;
The following automatic conversions were performed:
'_symmetry_cell_setting' value 'Orthorhombic' changed to 'orthorhombic'
according to '/home/saulius/struct/CIF-dictionaries/cif_core.dic'
dictionary named 'cif_core.dic' version 2.4.1 from 2010-06-29.

Automatic conversion script
Id: cif_fix_enum 1527 2010-12-29 10:47:43Z saulius 

The following automatic conversions were performed:

'_symmetry_cell_setting' value 'Orthorhombic' changed to
'orthorhombic' according to
/home/saulius/struct/CIF-dictionaries/cif_core.dic dictionary named
'cif_core.dic' version 2.4.1 from 2010-06-29.

Automatic conversion script
Id: cif_fix_values 1715 2011-07-08 13:25:40Z adriana 
;
_cod_original_cell_volume 1690.9(4)
_cod_database_code 2206166
_cod_database_fobs_code 2206166

loop_
_symmetry_equiv_pos_as_xyz
'x, y, z'
'-x+1/2, -y, z+1/2'
'-x, y+1/2, -z+1/2'
'x+1/2, -y+1/2, -z'
'-x, -y, -z'
'x-1/2, y, -z-1/2'
'x, -y-1/2, z-1/2'
'-x-1/2, y-1/2, z'

loop_
_atom_site_label
_atom_site_fract_x
_atom_site_fract_y
_atom_site_fract_z
_atom_site_U_iso_or_equiv
_atom_site_adp_type
_atom_site_calc_flag
_atom_site_refinement_flags
_atom_site_occupancy
_atom_site_type_symbol
S1 0.32886(4) 0.63712(7) 0.58798(2) 0.03590(17) Uani d . 1 S
N1 0.46634(17) 0.2783(2) 0.53309(7) 0.0312(4) Uani d . 1 N
H1A 0.535(2) 0.343(3) 0.5252(11) 0.048(6) Uiso d . 1 H
H1B 0.4133(19) 0.331(3) 0.5110(11) 0.040(6) Uiso d . 1 H
N2 0.43895(12) 0.30818(19) 0.60057(6) 0.0237(3) Uani d . 1 N
N3 0.37432(15) 0.4086(2) 0.69206(8) 0.0369(4) Uani d . 1 N
H3 0.3405(19) 0.471(3) 0.7232(11) 0.053(7) Uiso d . 1 H
N4 0.42293(14) 0.2419(2) 0.70684(7) 0.0387(4) Uani d . 1 N
N5 0.64264(12) 0.02275(19) 0.62795(7) 0.0266(3) Uani d . 1 N
N6 0.71400(13) 0.0526(2) 0.68118(7) 0.0330(4) Uani d . 1 N
N7 0.81682(14) 0.0401(2) 0.58571(7) 0.0389(4) Uani d . 1 N
C1 0.38101(14) 0.4533(2) 0.62739(8) 0.0270(4) Uani d . 1 C
C2 0.46021(15) 0.1834(2) 0.64953(8) 0.0284(4) Uani d . 1 C
C3 0.51762(15) 0.0046(3) 0.63736(9) 0.0326(4) Uani d . 1 C
H3A 0.5029 -0.0755 0.6750 0.039 Uiso calc R 1 H
H3B 0.4840 -0.0514 0.5980 0.039 Uiso calc R 1 H
C4 0.81675(16) 0.0616(3) 0.65280(9) 0.0344(4) Uani d . 1 C
H4 0.8844 0.0814 0.6770 0.041 Uiso calc R 1 H
C5 0.70551(17) 0.0160(3) 0.57261(9) 0.0350(4) Uani d . 1 C
H5 0.6752 -0.0032 0.5302 0.042 Uiso calc R 1 H

loop_
_atom_site_aniso_label
_atom_site_aniso_U_11
_atom_site_aniso_U_22
_atom_site_aniso_U_33
_atom_site_aniso_U_12
_atom_site_aniso_U_13
_atom_site_aniso_U_23
S1 0.0359(3) 0.0352(3) 0.0366(3) 0.0061(2) 0.0034(2) -0.0017(2)
N1 0.0393(9) 0.0366(9) 0.0178(7) 0.0035(8) 0.0035(7) -0.0012(6)
N2 0.0235(7) 0.0294(7) 0.0182(7) -0.0018(6) 0.0014(5) -0.0019(5)
N3 0.0375(9) 0.0511(10) 0.0221(8) 0.0075(8) 0.0044(7) -0.0051(7)
N4 0.0390(9) 0.0531(10) 0.0239(8) 0.0058(8) 0.0037(7) 0.0061(7)
N5 0.0286(8) 0.0273(7) 0.0239(7) -0.0001(6) -0.0007(6) 0.0013(6)
N6 0.0330(8) 0.0438(9) 0.0221(7) -0.0007(7) -0.0019(6) 0.0001(7)
N7 0.0335(9) 0.0536(11) 0.0296(8) 0.0005(8) 0.0058(7) -0.0053(7)
C1 0.0206(8) 0.0366(10) 0.0239(9) -0.0033(7) 0.0007(7) -0.0062(7)
C2 0.0216(8) 0.0388(10) 0.0249(9) -0.0045(7) 0.0003(7) 0.0040(7)
C3 0.0292(10) 0.0337(10) 0.0348(10) -0.0050(8) -0.0006(8) 0.0066(8)
C4 0.0295(10) 0.0445(11) 0.0293(10) 0.0003(8) -0.0018(8) -0.0031(8)
C5 0.0396(11) 0.0430(11) 0.0223(9) 0.0027(9) 0.0002(8) -0.0044(8)

loop_
_atom_type_symbol
_atom_type_description
_atom_type_scat_dispersion_real
_atom_type_scat_dispersion_imag
_atom_type_scat_source
C C 0.0033 0.0016 'International Tables Vol C Tables 4.2.6.8 and 6.1.1.4'
H H 0.0000 0.0000 'International Tables Vol C Tables 4.2.6.8 and 6.1.1.4'
N N 0.0061 0.0033 'International Tables Vol C Tables 4.2.6.8 and 6.1.1.4'
S S 0.1246 0.1234 'International Tables Vol C Tables 4.2.6.8 and 6.1.1.4'

loop_
_geom_angle_atom_site_label_1
_geom_angle_atom_site_label_2
_geom_angle_atom_site_label_3
_geom_angle
_geom_angle_publ_flag
N2 N1 H1A 105.9(14) ?
N2 N1 H1B 105.7(14) ?
H1A N1 H1B 107.2(19) ?
C2 N2 C1 109.01(14) ?
C2 N2 N1 123.24(14) ?
C1 N2 N1 127.57(14) ?
C1 N3 N4 113.68(15) ?
C1 N3 H3 126.3(15) ?
N4 N3 H3 119.9(15) ?
C2 N4 N3 103.67(15) ?
C5 N5 N6 109.36(15) ?
C5 N5 C3 130.10(16) ?
N6 N5 C3 120.54(14) ?
C4 N6 N5 102.23(14) ?
C5 N7 C4 102.27(15) ?
N3 C1 N2 102.69(15) ?
N3 C1 S1 129.27(14) ?
N2 C1 S1 128.03(13) ?
N4 C2 N2 110.91(16) ?
N4 C2 C3 125.60(16) ?
N2 C2 C3 123.49(15) ?
N5 C3 C2 112.34(15) yes
N5 C3 H3A 109.1 ?
C2 C3 H3A 109.1 ?
N5 C3 H3B 109.1 ?
C2 C3 H3B 109.1 ?
H3A C3 H3B 107.9 ?
N6 C4 N7 115.12(16) ?
N6 C4 H4 122.4 ?
N7 C4 H4 122.4 ?
N7 C5 N5 111.03(16) ?
N7 C5 H5 124.5 ?
N5 C5 H5 124.5 ?

loop_
_geom_bond_atom_site_label_1
_geom_bond_atom_site_label_2
_geom_bond_distance
_geom_bond_publ_flag
S1 C1 1.6726(19) yes
N1 N2 1.4063(19) yes
N1 H1A 0.94(2) ?
N1 H1B 0.85(2) ?
N2 C2 1.363(2) yes
N2 C1 1.365(2) yes
N3 C1 1.339(2) yes
N3 N4 1.376(2) yes
N3 H3 0.87(2) ?
N4 C2 1.299(2) yes
N5 C5 1.326(2) ?
N5 N6 1.365(2) ?
N5 C3 1.459(2) ?
N6 C4 1.315(2) ?
N7 C5 1.321(2) ?
N7 C4 1.354(2) ?
C2 C3 1.487(3) ?
C3 H3A 0.9700 ?
C3 H3B 0.9700 ?
C4 H4 0.9300 ?
C5 H5 0.9300 ?

loop_
_geom_hbond_atom_site_label_D
_geom_hbond_atom_site_label_H
_geom_hbond_atom_site_label_A
_geom_hbond_site_symmetry_A
_geom_hbond_distance_DH
_geom_hbond_distance_HA
_geom_hbond_distance_DA
_geom_hbond_angle_DHA
N3 H3 N6 3_656 0.87(2) 2.10(2) 2.933(2) 160(2)
N1 H1B N7 4_456 0.85(2) 2.43(2) 3.226(2) 157.7(19)
N1 H1A S1 5_666 0.94(2) 2.76(2) 3.4410(17) 130.2(17)
N1 H1A N7 8_765 0.94(2) 2.54(2) 3.321(2) 140.7(18)

loop_
_geom_torsion_atom_site_label_1
_geom_torsion_atom_site_label_2
_geom_torsion_atom_site_label_3
_geom_torsion_atom_site_label_4
_geom_torsion
_geom_torsion_publ_flag
C1 N3 N4 C2 0.0(2) ?
C5 N5 N6 C4 0.00(19) ?
C3 N5 N6 C4 -179.68(16) ?
N4 N3 C1 N2 -1.2(2) ?
N4 N3 C1 S1 177.28(13) ?
C2 N2 C1 N3 1.94(19) ?
N1 N2 C1 N3 177.22(16) ?
C2 N2 C1 S1 -176.58(13) ?
N1 N2 C1 S1 -1.3(3) yes
N3 N4 C2 N2 1.3(2) ?
N3 N4 C2 C3 -178.17(17) ?
C1 N2 C2 N4 -2.1(2) ?
N1 N2 C2 N4 -177.66(16) ?
C1 N2 C2 C3 177.34(15) ?
N1 N2 C2 C3 1.8(3) ?
C5 N5 C3 C2 -103.8(2) ?
N6 N5 C3 C2 75.85(19) ?
N4 C2 C3 N5 -104.6(2) ?
N2 C2 C3 N5 76.0(2) ?
N5 N6 C4 N7 0.1(2) ?
C5 N7 C4 N6 -0.1(2) ?
C4 N7 C5 N5 0.1(2) ?
N6 N5 C5 N7 -0.1(2) ?
C3 N5 C5 N7 179.59(17) ?

loop_
_cod_related_entry_id
_cod_related_entry_database
_cod_related_entry_code
1 ChemSpider 21129311
